data_2202745
loop_
_publ_author_name
'Cao, Xiao-Dan'
'Liu, Dong-Zhi'
'Zhou, Xue-Qin'

_publ_section_title
;
 Bis(4-chlorophenyl)[4-(2,2-diphenylvinyl)phenyl]amine
;
_journal_issue 11
_journal_name_full 'Acta Crystallographica Section E'
_journal_page_first o1592
_journal_page_last o1593
_journal_paper_doi 10.1107/S1600536803021494
_journal_volume 59
_journal_year 2003
_chemical_formula_analytical 'C32 H23 Cl2 N'
_chemical_formula_iupac 'C32 H23 Cl2 N'
_chemical_formula_moiety 'C32 H23 Cl2 N'
_chemical_formula_sum 'C32 H23 Cl2 N'
_chemical_formula_weight 492.41
_chemical_melting_point .395E-305
_chemical_name_systematic
;
Bis(4-chlorophenyl)[4-(2,2-diphenylvinyl)phenyl]amine
;
_space_group_IT_number 14
_symmetry_cell_setting monoclinic
_symmetry_space_group_name_Hall '-P 2ybc'
_symmetry_space_group_name_H-M 'P 1 21/c 1'
_cell_angle_alpha 90.00
_cell_angle_beta 105.228(5)
_cell_angle_gamma 90.00
_cell_formula_units_Z 4
_cell_length_a 9.784(3)
_cell_length_b 23.620(7)
_cell_length_c 11.752(4)
_cell_measurement_reflns_used 728
_cell_measurement_temperature 293(2)
_cell_measurement_theta_max 22.73
_cell_measurement_theta_min 2.16
_cell_volume 2620.5(14)
_computing_cell_refinement SMART
_computing_data_collection 'SMART (Bruker, 1997)'
_computing_data_reduction 'SAINT (Bruker, 1997)'
_computing_molecular_graphics 'SHELXTL (Bruker, 1997)'
_computing_publication_material SHELXTL
_computing_structure_refinement 'SHELXL97 (Sheldrick, 1997)'
_computing_structure_solution 'SHELXS97 (Sheldrick, 1997)'
_diffrn_ambient_temperature 293(2)
_diffrn_measured_fraction_theta_full 0.999
_diffrn_measured_fraction_theta_max 0.994
_diffrn_measurement_device_type 'Bruker SMART CCD area-detector'
_diffrn_measurement_method '\f and \w scans'
_diffrn_radiation_monochromator graphite
_diffrn_radiation_source 'fine-focus sealed tube'
_diffrn_radiation_type MoK\a
_diffrn_radiation_wavelength 0.71073
_diffrn_reflns_av_R_equivalents 0.0709
_diffrn_reflns_av_sigmaI/netI 0.0992
_diffrn_reflns_limit_h_max 12
_diffrn_reflns_limit_h_min -11
_diffrn_reflns_limit_k_max 29
_diffrn_reflns_limit_k_min -17
_diffrn_reflns_limit_l_max 14
_diffrn_reflns_limit_l_min -14
_diffrn_reflns_number 14866
_diffrn_reflns_theta_full 26.47
_diffrn_reflns_theta_max 26.42
_diffrn_reflns_theta_min 1.99
_diffrn_standards_decay_% 0
_diffrn_standards_interval_count 0
_diffrn_standards_interval_time 0
_diffrn_standards_number 0
_exptl_absorpt_coefficient_mu 0.268
_exptl_absorpt_correction_T_max 0.970
_exptl_absorpt_correction_T_min 0.799
_exptl_absorpt_correction_type multi-scan
_exptl_absorpt_process_details '(SADABS; Bruker, 1997)'
_exptl_crystal_colour colorless
_exptl_crystal_density_diffrn 1.248
_exptl_crystal_density_method 'not measured'
_exptl_crystal_description plate
_exptl_crystal_F_000 1024
_exptl_crystal_size_max 0.36
_exptl_crystal_size_mid 0.28
_exptl_crystal_size_min 0.10
_refine_diff_density_max 0.249
_refine_diff_density_min -0.289
_refine_ls_extinction_method none
_refine_ls_goodness_of_fit_ref 0.992
_refine_ls_hydrogen_treatment constr
_refine_ls_matrix_type full
_refine_ls_number_parameters 316
_refine_ls_number_reflns 5355
_refine_ls_number_restraints 0
_refine_ls_restrained_S_all 0.992
_refine_ls_R_factor_all 0.1579
_refine_ls_R_factor_gt 0.0620
_refine_ls_shift/su_max 0.001
_refine_ls_shift/su_mean 0.000
_refine_ls_structure_factor_coef Fsqd
_refine_ls_weighting_details 'calc w=1/[\s^2^(Fo^2^)+(0.084P)^2^] where P=(Fo^2^+2Fc^2^)/3'
_refine_ls_weighting_scheme calc
_refine_ls_wR_factor_ref 0.1227
_reflns_number_gt 2565
_reflns_number_total 5355
_reflns_threshold_expression I>2\s(I)
_cod_data_source_file na6247.cif
_cod_data_source_block I
_cod_depositor_comments
;
The following automatic conversions were performed:
'_symmetry_cell_setting' value 'Monoclinic' changed to 'monoclinic'
according to '/home/saulius/struct/CIF-dictionaries/cif_core.dic'
dictionary named 'cif_core.dic' version 2.4.1 from 2010-06-29.

Automatic conversion script
Id: cif_fix_enum 1527 2010-12-29 10:47:43Z saulius 

The following automatic conversions were performed:

'_symmetry_cell_setting' value 'Monoclinic' changed to 'monoclinic'
according to /home/saulius/struct/CIF-dictionaries/cif_core.dic
dictionary named 'cif_core.dic' version 2.4.1 from 2010-06-29.

Automatic conversion script
Id: cif_fix_values 1715 2011-07-08 13:25:40Z adriana 
;
_cod_original_sg_symbol_H-M 'P 21/c'
_cod_database_code 2202745
_cod_database_fobs_code 2202745

loop_
_symmetry_equiv_pos_as_xyz
'x, y, z'
'-x, y+1/2, -z+1/2'
'-x, -y, -z'
'x, -y-1/2, z-1/2'

loop_
_atom_site_label
_atom_site_fract_x
_atom_site_fract_y
_atom_site_fract_z
_atom_site_U_iso_or_equiv
_atom_site_adp_type
_atom_site_calc_flag
_atom_site_refinement_flags
_atom_site_occupancy
_atom_site_disorder_assembly
_atom_site_disorder_group
_atom_site_type_symbol
Cl1 1.39659(9) 0.38478(5) 1.24952(9) 0.0940(4) Uani d . 1 . . Cl
Cl2 0.39923(11) 0.20774(4) 1.05194(9) 0.0929(4) Uani d . 1 . . Cl
N1 0.8032(2) 0.37674(10) 0.95587(19) 0.0457(6) Uani d . 1 . . N
C1 0.7814(3) 0.40466(11) 0.8451(2) 0.0392(7) Uani d . 1 . . C
C2 0.6552(3) 0.43210(12) 0.7938(2) 0.0420(7) Uani d . 1 . . C
H2 0.5828 0.4322 0.8316 0.050 Uiso calc R 1 . . H
C3 0.6360(3) 0.45933(11) 0.6868(2) 0.0409(7) Uani d . 1 . . C
H3 0.5506 0.4777 0.6542 0.049 Uiso calc R 1 . . H
C4 0.7403(3) 0.46005(11) 0.6267(2) 0.0403(7) Uani d . 1 . . C
C5 0.8678(3) 0.43362(12) 0.6799(2) 0.0464(8) Uani d . 1 . . C
H5 0.9408 0.4343 0.6428 0.056 Uiso calc R 1 . . H
C6 0.8883(3) 0.40626(12) 0.7876(2) 0.0465(8) Uani d . 1 . . C
H6 0.9747 0.3888 0.8216 0.056 Uiso calc R 1 . . H
C7 0.7160(3) 0.49022(12) 0.5129(2) 0.0441(7) Uani d . 1 . . C
H7 0.6653 0.5239 0.5068 0.053 Uiso calc R 1 . . H
C8 0.7581(3) 0.47506(12) 0.4169(2) 0.0407(7) Uani d . 1 . . C
C9 0.7362(3) 0.51377(13) 0.3133(2) 0.0417(7) Uani d . 1 . . C
C10 0.7471(3) 0.57209(13) 0.3266(3) 0.0498(8) Uani d . 1 . . C
H10 0.7693 0.5875 0.4021 0.060 Uiso calc R 1 . . H
C11 0.7260(3) 0.60778(14) 0.2310(3) 0.0614(9) Uani d . 1 . . C
H11 0.7335 0.6467 0.2424 0.074 Uiso calc R 1 . . H
C12 0.6939(3) 0.58593(17) 0.1191(3) 0.0677(10) Uani d . 1 . . C
H12 0.6792 0.6100 0.0544 0.081 Uiso calc R 1 . . H
C13 0.6835(3) 0.52862(17) 0.1030(3) 0.0662(10) Uani d . 1 . . C
H13 0.6621 0.5138 0.0270 0.079 Uiso calc R 1 . . H
C14 0.7047(3) 0.49236(14) 0.1992(3) 0.0550(8) Uani d . 1 . . C
H14 0.6977 0.4534 0.1872 0.066 Uiso calc R 1 . . H
C15 0.8276(3) 0.41973(12) 0.4091(2) 0.0406(7) Uani d . 1 . . C
C16 0.9569(3) 0.41774(13) 0.3824(2) 0.0482(8) Uani d . 1 . . C
H16 0.9982 0.4511 0.3654 0.058 Uiso calc R 1 . . H
C17 1.0253(3) 0.36689(15) 0.3807(3) 0.0604(9) Uani d . 1 . . C
H17 1.1132 0.3664 0.3640 0.072 Uiso calc R 1 . . H
C18 0.9658(4) 0.31695(15) 0.4032(3) 0.0684(10) Uani d . 1 . . C
H18 1.0124 0.2827 0.4021 0.082 Uiso calc R 1 . . H
C19 0.8362(4) 0.31853(14) 0.4272(3) 0.0658(10) Uani d . 1 . . C
H19 0.7944 0.2849 0.4419 0.079 Uiso calc R 1 . . H
C20 0.7667(3) 0.36915(14) 0.4302(2) 0.0551(8) Uani d . 1 . . C
H20 0.6786 0.3693 0.4464 0.066 Uiso calc R 1 . . H
C21 0.9439(3) 0.37743(12) 1.0314(2) 0.0397(7) Uani d . 1 . . C
C22 1.0227(3) 0.32861(13) 1.0609(3) 0.0551(8) Uani d . 1 . . C
H22 0.9817 0.2938 1.0351 0.066 Uiso calc R 1 . . H
C23 1.1615(3) 0.33067(15) 1.1281(3) 0.0623(9) Uani d . 1 . . C
H23 1.2137 0.2975 1.1477 0.075 Uiso calc R 1 . . H
C24 1.2209(3) 0.38188(16) 1.1655(2) 0.0522(8) Uani d . 1 . . C
C25 1.1444(3) 0.43113(13) 1.1391(2) 0.0494(8) Uani d . 1 . . C
H25 1.1859 0.4658 1.1654 0.059 Uiso calc R 1 . . H
C26 1.0053(3) 0.42857(13) 1.0732(2) 0.0450(7) Uani d . 1 . . C
H26 0.9523 0.4617 1.0567 0.054 Uiso calc R 1 . . H
C27 0.7040(3) 0.33751(11) 0.9769(2) 0.0398(7) Uani d . 1 . . C
C28 0.6038(3) 0.31197(12) 0.8857(2) 0.0452(7) Uani d . 1 . . C
H28 0.5999 0.3214 0.8080 0.054 Uiso calc R 1 . . H
C29 0.5095(3) 0.27262(12) 0.9085(3) 0.0518(8) Uani d . 1 . . C
H29 0.4425 0.2558 0.8466 0.062 Uiso calc R 1 . . H
C30 0.5155(3) 0.25862(13) 1.0232(3) 0.0559(9) Uani d . 1 . . C
C31 0.6130(4) 0.28372(14) 1.1143(3) 0.0618(9) Uani d . 1 . . C
H31 0.6160 0.2741 1.1916 0.074 Uiso calc R 1 . . H
C32 0.7067(3) 0.32320(13) 1.0923(3) 0.0539(8) Uani d . 1 . . C
H32 0.7720 0.3403 1.1549 0.065 Uiso calc R 1 . . H

loop_
_atom_site_aniso_label
_atom_site_aniso_U_11
_atom_site_aniso_U_22
_atom_site_aniso_U_33
_atom_site_aniso_U_12
_atom_site_aniso_U_13
_atom_site_aniso_U_23
Cl1 0.0490(5) 0.1200(9) 0.0973(8) 0.0014(5) -0.0087(5) 0.0078(7)
Cl2 0.1013(8) 0.0886(7) 0.0974(8) -0.0445(6) 0.0413(6) 0.0036(6)
N1 0.0414(13) 0.0575(16) 0.0331(13) -0.0112(13) 0.0009(11) 0.0108(12)
C1 0.0384(16) 0.0464(18) 0.0319(16) -0.0047(14) 0.0076(13) 0.0050(14)
C2 0.0359(16) 0.056(2) 0.0363(17) -0.0015(15) 0.0146(13) 0.0040(15)
C3 0.0338(16) 0.0511(19) 0.0361(17) 0.0038(14) 0.0060(13) 0.0054(15)
C4 0.0353(16) 0.0522(19) 0.0337(16) 0.0016(14) 0.0093(13) 0.0034(15)
C5 0.0354(16) 0.070(2) 0.0369(17) 0.0040(15) 0.0151(13) 0.0045(16)
C6 0.0399(17) 0.061(2) 0.0366(18) 0.0063(15) 0.0069(14) 0.0084(16)
C7 0.0354(16) 0.055(2) 0.0404(18) 0.0040(15) 0.0071(13) 0.0111(16)
C8 0.0355(16) 0.0498(19) 0.0354(17) -0.0034(14) 0.0069(13) 0.0053(15)
C9 0.0364(16) 0.053(2) 0.0381(18) 0.0054(15) 0.0134(13) 0.0089(16)
C10 0.0466(18) 0.059(2) 0.0454(19) 0.0079(16) 0.0152(15) 0.0106(17)
C11 0.060(2) 0.059(2) 0.070(3) 0.0106(18) 0.0246(18) 0.022(2)
C12 0.065(2) 0.085(3) 0.062(3) 0.026(2) 0.0328(19) 0.036(2)
C13 0.072(2) 0.093(3) 0.039(2) 0.020(2) 0.0239(17) 0.013(2)
C14 0.058(2) 0.070(2) 0.0388(19) 0.0059(17) 0.0158(15) 0.0068(18)
C15 0.0423(18) 0.050(2) 0.0272(15) -0.0018(15) 0.0052(13) 0.0078(14)
C16 0.053(2) 0.048(2) 0.0469(19) 0.0020(16) 0.0185(15) 0.0071(15)
C17 0.065(2) 0.074(3) 0.049(2) 0.013(2) 0.0259(17) 0.0081(19)
C18 0.092(3) 0.051(2) 0.064(2) 0.015(2) 0.024(2) 0.0100(18)
C19 0.082(3) 0.049(2) 0.064(2) -0.013(2) 0.014(2) 0.0086(18)
C20 0.0508(19) 0.062(2) 0.052(2) -0.0076(18) 0.0114(16) 0.0079(17)
C21 0.0452(17) 0.0447(19) 0.0301(16) -0.0057(16) 0.0112(13) 0.0040(14)
C22 0.063(2) 0.043(2) 0.053(2) 0.0001(17) 0.0040(17) -0.0065(16)
C23 0.060(2) 0.057(2) 0.063(2) 0.0144(19) 0.0052(18) 0.0030(19)
C24 0.0395(17) 0.074(3) 0.0404(18) -0.0006(18) 0.0057(14) 0.0070(18)
C25 0.0490(19) 0.054(2) 0.0445(19) -0.0127(17) 0.0112(15) -0.0017(16)
C26 0.0433(18) 0.050(2) 0.0423(18) -0.0002(16) 0.0120(14) 0.0074(15)
C27 0.0420(17) 0.0404(18) 0.0372(17) -0.0017(14) 0.0106(14) 0.0022(14)
C28 0.0517(19) 0.0474(19) 0.0361(17) -0.0002(16) 0.0109(15) 0.0011(15)
C29 0.0511(19) 0.046(2) 0.055(2) -0.0068(16) 0.0082(16) -0.0035(17)
C30 0.062(2) 0.050(2) 0.060(2) -0.0148(17) 0.0243(18) 0.0019(18)
C31 0.078(2) 0.066(2) 0.046(2) -0.014(2) 0.0252(19) 0.0054(18)
C32 0.060(2) 0.063(2) 0.0362(18) -0.0129(17) 0.0086(15) 0.0010(16)

loop_
_atom_type_symbol
_atom_type_description
_atom_type_scat_dispersion_real
_atom_type_scat_dispersion_imag
_atom_type_scat_source
C C 0.0033 0.0016 'International Tables Vol C Tables 4.2.6.8 and 6.1.1.4'
H H 0.0000 0.0000 'International Tables Vol C Tables 4.2.6.8 and 6.1.1.4'
N N 0.0061 0.0033 'International Tables Vol C Tables 4.2.6.8 and 6.1.1.4'
O O 0.0106 0.0060 'International Tables Vol C Tables 4.2.6.8 and 6.1.1.4'
S S 0.1246 0.1234 'International Tables Vol C Tables 4.2.6.8 and 6.1.1.4'

loop_
_geom_angle_atom_site_label_1
_geom_angle_atom_site_label_2
_geom_angle_atom_site_label_3
_geom_angle
C27 N1 C1 121.4(2)
C27 N1 C21 119.6(2)
C1 N1 C21 116.8(2)
C2 C1 C6 118.4(2)
C2 C1 N1 121.1(2)
C6 C1 N1 120.5(2)
C3 C2 C1 120.5(2)
C3 C2 H2 119.8
C1 C2 H2 119.8
C2 C3 C4 121.9(3)
C2 C3 H3 119.1
C4 C3 H3 119.1
C3 C4 C5 117.4(2)
C3 C4 C7 120.2(2)
C5 C4 C7 122.4(2)
C6 C5 C4 121.2(3)
C6 C5 H5 119.4
C4 C5 H5 119.4
C1 C6 C5 120.6(3)
C1 C6 H6 119.7
C5 C6 H6 119.7
C8 C7 C4 128.1(3)
C8 C7 H7 115.9
C4 C7 H7 115.9
C7 C8 C15 122.1(2)
C7 C8 C9 120.7(3)
C15 C8 C9 117.2(2)
C10 C9 C14 117.5(3)
C10 C9 C8 121.7(3)
C14 C9 C8 120.8(3)
C11 C10 C9 121.7(3)
C11 C10 H10 119.1
C9 C10 H10 119.1
C12 C11 C10 120.0(3)
C12 C11 H11 120.0
C10 C11 H11 120.0
C13 C12 C11 119.8(3)
C13 C12 H12 120.1
C11 C12 H12 120.1
C12 C13 C14 120.5(3)
C12 C13 H13 119.8
C14 C13 H13 119.8
C9 C14 C13 120.6(3)
C9 C14 H14 119.7
C13 C14 H14 119.7
C16 C15 C20 118.3(3)
C16 C15 C8 120.3(3)
C20 C15 C8 121.4(3)
C17 C16 C15 120.7(3)
C17 C16 H16 119.7
C15 C16 H16 119.7
C18 C17 C16 120.9(3)
C18 C17 H17 119.5
C16 C17 H17 119.5
C19 C18 C17 118.7(3)
C19 C18 H18 120.7
C17 C18 H18 120.7
C18 C19 C20 121.2(3)
C18 C19 H19 119.4
C20 C19 H19 119.4
C19 C20 C15 120.3(3)
C19 C20 H20 119.9
C15 C20 H20 119.9
C22 C21 C26 118.7(3)
C22 C21 N1 122.0(3)
C26 C21 N1 119.3(3)
C21 C22 C23 121.0(3)
C21 C22 H22 119.5
C23 C22 H22 119.5
C24 C23 C22 119.2(3)
C24 C23 H23 120.4
C22 C23 H23 120.4
C23 C24 C25 121.1(3)
C23 C24 Cl1 119.4(3)
C25 C24 Cl1 119.5(3)
C24 C25 C26 119.3(3)
C24 C25 H25 120.4
C26 C25 H25 120.4
C25 C26 C21 120.7(3)
C25 C26 H26 119.6
C21 C26 H26 119.6
C28 C27 C32 118.5(3)
C28 C27 N1 122.0(2)
C32 C27 N1 119.5(2)
C29 C28 C27 120.9(3)
C29 C28 H28 119.5
C27 C28 H28 119.5
C30 C29 C28 119.5(3)
C30 C29 H29 120.3
C28 C29 H29 120.3
C31 C30 C29 120.4(3)
C31 C30 Cl2 120.1(3)
C29 C30 Cl2 119.5(3)
C30 C31 C32 120.5(3)
C30 C31 H31 119.7
C32 C31 H31 119.7
C31 C32 C27 120.2(3)
C31 C32 H32 119.9
C27 C32 H32 119.9

loop_
_geom_bond_atom_site_label_1
_geom_bond_atom_site_label_2
_geom_bond_site_symmetry_2
_geom_bond_distance
_geom_bond_publ_flag
Cl1 C24 . 1.744(3) ?
Cl2 C30 . 1.748(3) ?
N1 C27 . 1.410(3) ?
N1 C1 . 1.425(3) ?
N1 C21 . 1.429(3) ?
C1 C2 . 1.385(3) ?
C1 C6 . 1.387(3) ?
C2 C3 . 1.380(3) ?
C2 H2 . 0.9300 ?
C3 C4 . 1.386(3) ?
C3 H3 . 0.9300 ?
C4 C5 . 1.388(4) ?
C4 C7 . 1.479(4) ?
C5 C6 . 1.388(4) ?
C5 H5 . 0.9300 ?
C6 H6 . 0.9300 ?
C7 C8 . 1.347(3) ?
C7 H7 . 0.9300 ?
C8 C15 . 1.487(4) ?
C8 C9 . 1.493(4) ?
C9 C10 . 1.387(4) ?
C9 C14 . 1.389(4) ?
C10 C11 . 1.376(4) ?
C10 H10 . 0.9300 ?
C11 C12 . 1.370(4) ?
C11 H11 . 0.9300 ?
C12 C13 . 1.367(4) ?
C12 H12 . 0.9300 ?
C13 C14 . 1.391(4) ?
C13 H13 . 0.9300 ?
C14 H14 . 0.9300 ?
C15 C16 . 1.382(4) ?
C15 C20 . 1.386(4) ?
C16 C17 . 1.378(4) ?
C16 H16 . 0.9300 ?
C17 C18 . 1.372(4) ?
C17 H17 . 0.9300 ?
C18 C19 . 1.370(4) ?
C18 H18 . 0.9300 ?
C19 C20 . 1.380(4) ?
C19 H19 . 0.9300 ?
C20 H20 . 0.9300 ?
C21 C22 . 1.380(4) ?
C21 C26 . 1.380(4) ?
C22 C23 . 1.381(4) ?
C22 H22 . 0.9300 ?
C23 C24 . 1.364(4) ?
C23 H23 . 0.9300 ?
C24 C25 . 1.374(4) ?
C25 C26 . 1.379(4) ?
C25 H25 . 0.9300 ?
C26 H26 . 0.9300 ?
C27 C28 . 1.387(4) ?
C27 C32 . 1.391(4) ?
C28 C29 . 1.385(4) ?
C28 H28 . 0.9300 ?
C29 C30 . 1.374(4) ?
C29 H29 . 0.9300 ?
C30 C31 . 1.368(4) ?
C31 C32 . 1.379(4) ?
C31 H31 . 0.9300 ?
C32 H32 . 0.9300 ?

loop_
_geom_hbond_atom_site_label_D
_geom_hbond_atom_site_label_H
_geom_hbond_atom_site_label_A
_geom_hbond_site_symmetry_A
_geom_hbond_distance_DH
_geom_hbond_distance_HA
_geom_hbond_distance_DA
_geom_hbond_angle_DHA
_geom_hbond_publ_flag
C2 H2 C2g 3_666 0.93 2.85 3.622(4) 141 y
C19 H19 C5g 4_545 0.93 2.87 3.776(5) 164 y
C25 H25 C1g 3_767 0.93 2.65 3.553(4) 163 y
C32 H32 C3g 1_556 0.93 2.95 3.812(4) 155 y

loop_
_geom_torsion_atom_site_label_1
_geom_torsion_atom_site_label_2
_geom_torsion_atom_site_label_3
_geom_torsion_atom_site_label_4
_geom_torsion
C27 N1 C1 C2 50.9(4)
C21 N1 C1 C2 -146.3(3)
C27 N1 C1 C6 -130.8(3)
C21 N1 C1 C6 31.9(4)
C6 C1 C2 C3 1.3(4)
N1 C1 C2 C3 179.5(2)
C1 C2 C3 C4 0.4(4)
C2 C3 C4 C5 -1.9(4)
C2 C3 C4 C7 -179.4(3)
C3 C4 C5 C6 1.7(4)
C7 C4 C5 C6 179.1(3)
C2 C1 C6 C5 -1.5(4)
N1 C1 C6 C5 -179.7(2)
C4 C5 C6 C1 0.0(4)
C3 C4 C7 C8 -142.8(3)
C5 C4 C7 C8 39.9(4)
C4 C7 C8 C15 6.1(4)
C4 C7 C8 C9 -173.9(2)
C7 C8 C9 C10 35.5(4)
C15 C8 C9 C10 -144.5(3)
C7 C8 C9 C14 -144.9(3)
C15 C8 C9 C14 35.1(4)
C14 C9 C10 C11 0.8(4)
C8 C9 C10 C11 -179.5(2)
C9 C10 C11 C12 -0.3(4)
C10 C11 C12 C13 -0.3(5)
C11 C12 C13 C14 0.3(5)
C10 C9 C14 C13 -0.8(4)
C8 C9 C14 C13 179.6(3)
C12 C13 C14 C9 0.2(5)
C7 C8 C15 C16 -126.1(3)
C9 C8 C15 C16 53.9(3)
C7 C8 C15 C20 52.7(4)
C9 C8 C15 C20 -127.2(3)
C20 C15 C16 C17 -2.1(4)
C8 C15 C16 C17 176.8(3)
C15 C16 C17 C18 1.2(5)
C16 C17 C18 C19 0.2(5)
C17 C18 C19 C20 -0.6(5)
C18 C19 C20 C15 -0.2(5)
C16 C15 C20 C19 1.6(4)
C8 C15 C20 C19 -177.3(3)
C27 N1 C21 C22 48.3(4)
C1 N1 C21 C22 -114.8(3)
C27 N1 C21 C26 -134.0(3)
C1 N1 C21 C26 62.9(3)
C26 C21 C22 C23 -1.7(4)
N1 C21 C22 C23 176.0(3)
C21 C22 C23 C24 -0.1(5)
C22 C23 C24 C25 1.2(5)
C22 C23 C24 Cl1 -179.5(2)
C23 C24 C25 C26 -0.3(4)
Cl1 C24 C25 C26 -179.7(2)
C24 C25 C26 C21 -1.6(4)
C22 C21 C26 C25 2.6(4)
N1 C21 C26 C25 -175.2(2)
C1 N1 C27 C28 18.6(4)
C21 N1 C27 C28 -143.7(3)
C1 N1 C27 C32 -162.1(3)
C21 N1 C27 C32 35.6(4)
C32 C27 C28 C29 -0.7(4)
N1 C27 C28 C29 178.6(2)
C27 C28 C29 C30 -0.1(4)
C28 C29 C30 C31 0.6(5)
C28 C29 C30 Cl2 -178.5(2)
C29 C30 C31 C32 -0.3(5)
Cl2 C30 C31 C32 178.9(2)
C30 C31 C32 C27 -0.6(5)
C28 C27 C32 C31 1.1(4)
N1 C27 C32 C31 -178.2(3)

loop_
_cod_related_entry_id
_cod_related_entry_database
_cod_related_entry_code
1 ChemSpider 19538315
